data_2021543
loop_
_publ_author_name
'Bai, Chao'
'Liu, Bin'
'Hu, Huai-Ming'
'Li, Jin-Dian'
'Wang, Xiaofang'
'Xue, Ganglin'

_publ_section_title
;
 Structural investigation of one- and three-dimensional lanthanide(III)
 coordination polymers based on functionalized terpyridine carboxylate and
 aromatic dicarboxylate ligands
;
_journal_coeditor_code QP3023
_journal_issue 4
_journal_name_full 'Acta Crystallographica Section C'
_journal_page_first 422
_journal_page_last 432
_journal_paper_doi 10.1107/S2053229619003437
_journal_volume 75
_journal_year 2019
_chemical_formula_iupac '[Gd2 (C8 H4 O4)2 (C22 H14 N3 O2)2]'
_chemical_formula_moiety 'C60 H36 Gd2 N6 O12'
_chemical_formula_sum 'C60 H36 Gd2 N6 O12'
_chemical_formula_weight 1347.45
_chemical_name_systematic
Poly[bis(\m~2~-benzene-1,3-dicarboxylato)bis[\m~2~-2-(2,2':6',2''-terpyridin-4'-yl)benzoato]digadolinium(III)]
_space_group_crystal_system monoclinic
_space_group_IT_number 14
_space_group_name_Hall '-P 2yn'
_space_group_name_H-M_alt 'P 1 21/n 1'
_symmetry_space_group_name_Hall '-P 2yn'
_symmetry_space_group_name_H-M 'P 1 21/n 1'
_atom_sites_solution_hydrogens geom
_audit_creation_method SHELXL-2014/7
_cell_angle_alpha 90
_cell_angle_beta 97.1400(10)
_cell_angle_gamma 90
_cell_formula_units_Z 2
_cell_length_a 10.6397(8)
_cell_length_b 21.2984(17)
_cell_length_c 11.1255(9)
_cell_measurement_reflns_used 8587
_cell_measurement_temperature 296(2)
_cell_measurement_theta_max 26.01
_cell_measurement_theta_min 2.50
_cell_volume 2501.6(3)
_computing_cell_refinement
;
SMART (Bruker, 2008)
;
_computing_data_collection
;
SMART (Bruker, 2008)
;
_computing_data_reduction
;
SAINT (Bruker, 2008)
;
_computing_molecular_graphics
;
SHELXTL (Sheldrick, 2008)
;
_computing_publication_material
;
SHELXTL (Sheldrick, 2008)
;
_computing_structure_refinement
;
SHELXL2014 (Sheldrick, 2015)
;
_computing_structure_solution
;
SHELXS97 (Sheldrick, 2008)
;
_diffrn_ambient_temperature 296(2)
_diffrn_measured_fraction_theta_full 1.000
_diffrn_measured_fraction_theta_max 1.000
_diffrn_measurement_device_type 'Bruker SMART APEXII CCD area detector'
_diffrn_measurement_method 'phi and omega scans'
_diffrn_radiation_type MoK\a
_diffrn_radiation_wavelength 0.71073
_diffrn_reflns_av_R_equivalents 0.0173
_diffrn_reflns_av_unetI/netI 0.0204
_diffrn_reflns_limit_h_max 12
_diffrn_reflns_limit_h_min -12
_diffrn_reflns_limit_k_max 25
_diffrn_reflns_limit_k_min -20
_diffrn_reflns_limit_l_max 13
_diffrn_reflns_limit_l_min -10
_diffrn_reflns_number 12387
_diffrn_reflns_theta_full 25.045
_diffrn_reflns_theta_max 25.045
_diffrn_reflns_theta_min 1.912
_exptl_absorpt_coefficient_mu 2.704
_exptl_absorpt_correction_T_max 0.686
_exptl_absorpt_correction_T_min 0.605
_exptl_absorpt_correction_type multi-scan
_exptl_absorpt_process_details
;
(SADABS; Sheldrick, 1996)
;
_exptl_crystal_colour organge
_exptl_crystal_density_diffrn 1.789
_exptl_crystal_description block
_exptl_crystal_F_000 1324
_exptl_crystal_size_max 0.19
_exptl_crystal_size_mid 0.16
_exptl_crystal_size_min 0.14
_refine_diff_density_max 0.405
_refine_diff_density_min -0.451
_refine_ls_extinction_method none
_refine_ls_goodness_of_fit_ref 1.043
_refine_ls_hydrogen_treatment constr
_refine_ls_matrix_type full
_refine_ls_number_parameters 361
_refine_ls_number_reflns 4435
_refine_ls_number_restraints 0
_refine_ls_restrained_S_all 1.043
_refine_ls_R_factor_all 0.0197
_refine_ls_R_factor_gt 0.0179
_refine_ls_shift/su_max 0.001
_refine_ls_shift/su_mean 0.000
_refine_ls_structure_factor_coef Fsqd
_refine_ls_weighting_details 'w=1/[\s^2^(Fo^2^)+(0.0194P)^2^+1.3825P] where P=(Fo^2^+2Fc^2^)/3'
_refine_ls_weighting_scheme calc
_refine_ls_wR_factor_gt 0.0426
_refine_ls_wR_factor_ref 0.0433
_reflns_number_gt 4167
_reflns_number_total 4435
_reflns_threshold_expression 'I > 2\s(I)'
_cod_data_source_file qp3023sup1.cif
_cod_data_source_block nw2069_0m
_cod_depositor_comments 'Adding full bibliography for 2021540--2021549.cif.'
_cod_database_code 2021543
_cod_database_fobs_code 2021543
_shelx_space_group_comment
;
The symmetry employed for this shelxl refinement is uniquely defined
by the following loop, which should always be used as a source of
symmetry information in preference to the above space-group names.
They are only intended as comments.
;

loop_
_space_group_symop_operation_xyz
'x, y, z'
'-x+1/2, y+1/2, -z+1/2'
'-x, -y, -z'
'x-1/2, -y-1/2, z-1/2'

loop_
_atom_site_type_symbol
_atom_site_label
_atom_site_fract_x
_atom_site_fract_y
_atom_site_fract_z
_atom_site_U_iso_or_equiv
_atom_site_adp_type
_atom_site_calc_flag
_atom_site_occupancy
Gd Gd1 0.48895(2) 0.07798(2) 0.69270(2) 0.02389(5) Uani d 1
N N1 0.66257(19) 0.09483(10) -0.12853(19) 0.0344(5) Uani d 1
N N2 0.42875(18) 0.05963(9) -0.09563(17) 0.0269(4) Uani d 1
N N3 0.3079(2) -0.00270(9) -0.28292(18) 0.0341(5) Uani d 1
O O1 0.40585(17) 0.05927(9) 0.49232(15) 0.0393(4) Uani d 1
O O2 0.39209(16) 0.01355(7) 0.31270(15) 0.0354(4) Uani d 1
O O3 0.28651(17) 0.13024(8) 0.68876(15) 0.0390(4) Uani d 1
O O4 0.44289(16) 0.18140(7) 0.79202(17) 0.0378(4) Uani d 1
O O5 0.12482(18) 0.36537(8) 1.09902(17) 0.0444(5) Uani d 1
O O6 0.32749(19) 0.34147(10) 1.09472(19) 0.0562(5) Uani d 1
C C1 0.7826(3) 0.10717(15) -0.1461(3) 0.0472(7) Uani d 1
H H1 0.8081 0.0982 -0.2212 0.057 Uiso calc 1
C C2 0.8700(3) 0.13261(18) -0.0573(3) 0.0651(10) Uani d 1
H H2 0.9532 0.1394 -0.0716 0.078 Uiso calc 1
C C3 0.8319(3) 0.1476(2) 0.0519(3) 0.0734(11) Uani d 1
H H3 0.8881 0.1665 0.1119 0.088 Uiso calc 1
C C4 0.7099(3) 0.13456(16) 0.0725(3) 0.0546(8) Uani d 1
H H4 0.6829 0.1442 0.1467 0.066 Uiso calc 1
C C5 0.6278(2) 0.10701(12) -0.0184(2) 0.0329(5) Uani d 1
C C6 0.4964(2) 0.08935(10) -0.0019(2) 0.0277(5) Uani d 1
C C7 0.4447(2) 0.10449(11) 0.1028(2) 0.0300(5) Uani d 1
H H7 0.4945 0.1232 0.1676 0.036 Uiso calc 1
C C8 0.3185(2) 0.09154(10) 0.1103(2) 0.0273(5) Uani d 1
C C9 0.2501(2) 0.05970(11) 0.0148(2) 0.0316(5) Uani d 1
H H9 0.1661 0.0488 0.0186 0.038 Uiso calc 1
C C10 0.3079(2) 0.04416(11) -0.0865(2) 0.0282(5) Uani d 1
C C11 0.2396(2) 0.01064(11) -0.1920(2) 0.0352(6) Uani d 1
C C12 0.1145(3) -0.00653(16) -0.1971(3) 0.0600(9) Uani d 1
H H12 0.0686 0.0039 -0.1340 0.072 Uiso calc 1
C C13 0.0569(3) -0.0394(2) -0.2965(3) 0.0788(12) Uani d 1
H H13 -0.0281 -0.0506 -0.3018 0.095 Uiso calc 1
C C14 0.1278(3) -0.05518(17) -0.3870(3) 0.0666(9) Uani d 1
H H14 0.0927 -0.0786 -0.4534 0.080 Uiso calc 1
C C15 0.2517(3) -0.03562(13) -0.3772(3) 0.0484(7) Uani d 1
H H15 0.2991 -0.0458 -0.4394 0.058 Uiso calc 1
C C16 0.2529(2) 0.12082(10) 0.2069(2) 0.0270(5) Uani d 1
C C17 0.1710(2) 0.16963(12) 0.1680(2) 0.0390(6) Uani d 1
H H17 0.1547 0.1783 0.0856 0.047 Uiso calc 1
C C18 0.1136(3) 0.20535(13) 0.2482(3) 0.0468(7) Uani d 1
H H18 0.0609 0.2385 0.2206 0.056 Uiso calc 1
C C19 0.1346(3) 0.19180(13) 0.3693(3) 0.0475(7) Uani d 1
H H19 0.0953 0.2156 0.4240 0.057 Uiso calc 1
C C20 0.2138(2) 0.14306(12) 0.4105(2) 0.0392(6) Uani d 1
H H20 0.2260 0.1338 0.4928 0.047 Uiso calc 1
C C21 0.2760(2) 0.10734(10) 0.3309(2) 0.0257(5) Uani d 1
C C22 0.3647(2) 0.05621(11) 0.3824(2) 0.0262(5) Uani d 1
C C23 0.3270(2) 0.17493(11) 0.7582(2) 0.0308(5) Uani d 1
C C24 0.2311(2) 0.21786(10) 0.8039(2) 0.0306(5) Uani d 1
C C25 0.1053(2) 0.21499(12) 0.7521(2) 0.0399(6) Uani d 1
H H25 0.0816 0.1880 0.6876 0.048 Uiso calc 1
C C26 0.0156(2) 0.25255(14) 0.7972(3) 0.0457(7) Uani d 1
H H26 -0.0682 0.2515 0.7616 0.055 Uiso calc 1
C C27 0.0505(2) 0.29164(12) 0.8950(3) 0.0400(6) Uani d 1
H H27 -0.0107 0.3159 0.9260 0.048 Uiso calc 1
C C28 0.1757(2) 0.29522(10) 0.9475(2) 0.0317(5) Uani d 1
C C29 0.2664(2) 0.25852(11) 0.8998(2) 0.0311(5) Uani d 1
H H29 0.3510 0.2613 0.9326 0.037 Uiso calc 1
C C30 0.2153(3) 0.33652(11) 1.0558(2) 0.0364(6) Uani d 1

loop_
_atom_site_aniso_label
_atom_site_aniso_U_11
_atom_site_aniso_U_22
_atom_site_aniso_U_33
_atom_site_aniso_U_12
_atom_site_aniso_U_13
_atom_site_aniso_U_23
Gd1 0.03107(7) 0.02407(7) 0.01732(7) 0.00246(4) 0.00614(5) 0.00058(4)
N1 0.0321(11) 0.0440(12) 0.0275(11) 0.0005(9) 0.0054(9) 0.0046(9)
N2 0.0349(11) 0.0272(10) 0.0188(10) -0.0023(8) 0.0042(8) 0.0010(8)
N3 0.0434(12) 0.0331(11) 0.0262(11) -0.0064(9) 0.0062(9) -0.0058(9)
O1 0.0480(11) 0.0483(10) 0.0200(9) 0.0174(8) -0.0019(7) -0.0014(8)
O2 0.0488(10) 0.0321(9) 0.0247(9) 0.0131(8) 0.0023(7) -0.0032(7)
O3 0.0466(10) 0.0403(10) 0.0287(9) 0.0107(8) -0.0005(8) -0.0109(8)
O4 0.0353(10) 0.0289(9) 0.0513(11) 0.0004(7) 0.0133(8) -0.0036(8)
O5 0.0543(11) 0.0447(10) 0.0374(11) 0.0098(9) 0.0185(9) -0.0087(8)
O6 0.0479(12) 0.0717(14) 0.0478(12) 0.0050(10) 0.0015(10) -0.0235(11)
C1 0.0365(15) 0.072(2) 0.0346(15) 0.0026(14) 0.0088(12) 0.0112(14)
C2 0.0315(15) 0.108(3) 0.056(2) -0.0163(16) 0.0052(14) 0.015(2)
C3 0.0470(19) 0.117(3) 0.054(2) -0.033(2) -0.0016(16) -0.009(2)
C4 0.0446(16) 0.084(2) 0.0349(16) -0.0178(15) 0.0035(13) -0.0117(15)
C5 0.0339(13) 0.0378(13) 0.0270(13) -0.0012(11) 0.0033(10) 0.0021(11)
C6 0.0305(12) 0.0312(12) 0.0206(12) -0.0001(9) 0.0007(9) 0.0039(9)
C7 0.0336(13) 0.0368(13) 0.0188(12) -0.0015(10) -0.0001(9) -0.0011(10)
C8 0.0353(13) 0.0291(11) 0.0174(11) 0.0038(9) 0.0029(9) 0.0055(9)
C9 0.0304(12) 0.0373(13) 0.0276(13) -0.0047(10) 0.0059(10) 0.0001(11)
C10 0.0335(12) 0.0288(12) 0.0222(12) -0.0042(10) 0.0031(9) 0.0013(10)
C11 0.0421(14) 0.0355(13) 0.0282(13) -0.0087(11) 0.0052(11) -0.0043(11)
C12 0.0485(18) 0.087(2) 0.0459(18) -0.0246(16) 0.0133(14) -0.0254(17)
C13 0.056(2) 0.119(3) 0.063(2) -0.042(2) 0.0107(17) -0.039(2)
C14 0.071(2) 0.079(2) 0.049(2) -0.0256(19) 0.0052(17) -0.0302(18)
C15 0.0633(19) 0.0477(16) 0.0356(16) -0.0117(14) 0.0114(13) -0.0157(13)
C16 0.0282(12) 0.0284(11) 0.0240(12) 0.0001(9) 0.0024(9) -0.0001(10)
C17 0.0435(15) 0.0394(14) 0.0332(14) 0.0094(12) 0.0009(11) 0.0059(12)
C18 0.0471(16) 0.0406(15) 0.0501(18) 0.0174(12) -0.0041(13) -0.0028(13)
C19 0.0445(16) 0.0524(17) 0.0445(17) 0.0197(13) 0.0015(13) -0.0169(14)
C20 0.0409(14) 0.0507(16) 0.0257(13) 0.0116(12) 0.0033(11) -0.0078(12)
C21 0.0248(11) 0.0281(11) 0.0238(12) 0.0018(9) 0.0010(9) -0.0014(10)
C22 0.0266(11) 0.0308(12) 0.0212(12) -0.0003(9) 0.0038(9) 0.0004(10)
C23 0.0420(15) 0.0265(12) 0.0252(13) 0.0060(10) 0.0100(10) 0.0053(10)
C24 0.0396(13) 0.0260(12) 0.0272(13) 0.0051(10) 0.0085(10) 0.0001(10)
C25 0.0429(15) 0.0366(14) 0.0394(15) 0.0030(11) 0.0015(12) -0.0063(12)
C26 0.0337(14) 0.0483(17) 0.0536(18) 0.0084(12) -0.0003(12) -0.0058(14)
C27 0.0384(14) 0.0348(13) 0.0483(17) 0.0089(11) 0.0112(12) -0.0027(12)
C28 0.0406(14) 0.0249(12) 0.0312(13) 0.0030(10) 0.0107(11) 0.0014(10)
C29 0.0339(12) 0.0294(12) 0.0308(13) 0.0028(10) 0.0079(10) 0.0016(10)
C30 0.0484(16) 0.0323(13) 0.0305(14) 0.0031(11) 0.0124(12) -0.0004(11)

loop_
_atom_type_symbol
_atom_type_description
_atom_type_scat_dispersion_real
_atom_type_scat_dispersion_imag
_atom_type_scat_source
C C 0.0033 0.0016 'International Tables Vol C Tables 4.2.6.8 and 6.1.1.4'
H H 0.0000 0.0000 'International Tables Vol C Tables 4.2.6.8 and 6.1.1.4'
N N 0.0061 0.0033 'International Tables Vol C Tables 4.2.6.8 and 6.1.1.4'
O O 0.0106 0.0060 'International Tables Vol C Tables 4.2.6.8 and 6.1.1.4'
Gd Gd -0.1653 3.9035 'International Tables Vol C Tables 4.2.6.8 and 6.1.1.4'

loop_
_geom_angle_atom_site_label_1
_geom_angle_atom_site_label_2
_geom_angle_atom_site_label_3
_geom_angle_site_symmetry_1
_geom_angle_site_symmetry_3
_geom_angle
O5 Gd1 O1 4_665 . 80.61(7)
O5 Gd1 O2 4_665 3_656 93.14(6)
O1 Gd1 O2 . 3_656 88.56(6)
O5 Gd1 O3 4_665 . 111.63(7)
O1 Gd1 O3 . . 80.22(6)
O2 Gd1 O3 3_656 . 150.43(6)
O5 Gd1 O4 4_665 . 84.59(6)
O1 Gd1 O4 . . 119.62(6)
O2 Gd1 O4 3_656 . 150.71(6)
O3 Gd1 O4 . . 52.37(6)
O5 Gd1 N2 4_665 1_556 139.90(7)
O1 Gd1 N2 . 1_556 138.60(6)
O2 Gd1 N2 3_656 1_556 95.47(6)
O3 Gd1 N2 . 1_556 76.21(6)
O4 Gd1 N2 . 1_556 69.29(6)
O5 Gd1 N1 4_665 1_556 80.85(7)
O1 Gd1 N1 . 1_556 156.54(6)
O2 Gd1 N1 3_656 1_556 78.22(6)
O3 Gd1 N1 . 1_556 120.20(6)
O4 Gd1 N1 . 1_556 72.58(6)
N2 Gd1 N1 1_556 1_556 62.88(6)
O5 Gd1 N3 4_665 1_556 158.07(7)
O1 Gd1 N3 . 1_556 77.90(7)
O2 Gd1 N3 3_656 1_556 82.11(6)
O3 Gd1 N3 . 1_556 68.86(6)
O4 Gd1 N3 . 1_556 109.85(6)
N2 Gd1 N3 1_556 1_556 62.03(6)
N1 Gd1 N3 1_556 1_556 118.63(6)
C1 N1 C5 . . 117.9(2)
C1 N1 Gd1 . 1_554 121.42(17)
C5 N1 Gd1 . 1_554 118.62(15)
C10 N2 C6 . . 118.68(19)
C10 N2 Gd1 . 1_554 117.45(14)
C6 N2 Gd1 . 1_554 118.16(14)
C15 N3 C11 . . 118.0(2)
C15 N3 Gd1 . 1_554 121.61(17)
C11 N3 Gd1 . 1_554 114.29(15)
C22 O1 Gd1 . . 172.83(17)
C22 O2 Gd1 . 3_656 142.41(15)
C23 O3 Gd1 . . 95.75(14)
C23 O4 Gd1 . . 90.58(14)
C30 O5 Gd1 . 4_566 171.81(19)
N1 C1 C2 . . 122.8(3)
N1 C1 H1 . . 118.6
C2 C1 H1 . . 118.6
C3 C2 C1 . . 118.8(3)
C3 C2 H2 . . 120.6
C1 C2 H2 . . 120.6
C2 C3 C4 . . 119.4(3)
C2 C3 H3 . . 120.3
C4 C3 H3 . . 120.3
C3 C4 C5 . . 119.2(3)
C3 C4 H4 . . 120.4
C5 C4 H4 . . 120.4
N1 C5 C4 . . 121.8(2)
N1 C5 C6 . . 115.7(2)
C4 C5 C6 . . 122.5(2)
N2 C6 C7 . . 122.0(2)
N2 C6 C5 . . 116.3(2)
C7 C6 C5 . . 121.6(2)
C8 C7 C6 . . 119.5(2)
C8 C7 H7 . . 120.2
C6 C7 H7 . . 120.2
C7 C8 C9 . . 118.2(2)
C7 C8 C16 . . 120.3(2)
C9 C8 C16 . . 120.6(2)
C8 C9 C10 . . 119.7(2)
C8 C9 H9 . . 120.2
C10 C9 H9 . . 120.2
N2 C10 C9 . . 121.8(2)
N2 C10 C11 . . 115.9(2)
C9 C10 C11 . . 122.2(2)
N3 C11 C12 . . 121.5(2)
N3 C11 C10 . . 116.0(2)
C12 C11 C10 . . 122.5(2)
C11 C12 C13 . . 119.8(3)
C11 C12 H12 . . 120.1
C13 C12 H12 . . 120.1
C14 C13 C12 . . 118.7(3)
C14 C13 H13 . . 120.6
C12 C13 H13 . . 120.6
C13 C14 C15 . . 118.5(3)
C13 C14 H14 . . 120.7
C15 C14 H14 . . 120.7
N3 C15 C14 . . 123.4(3)
N3 C15 H15 . . 118.3
C14 C15 H15 . . 118.3
C17 C16 C21 . . 119.1(2)
C17 C16 C8 . . 114.8(2)
C21 C16 C8 . . 125.7(2)
C18 C17 C16 . . 121.6(2)
C18 C17 H17 . . 119.2
C16 C17 H17 . . 119.2
C19 C18 C17 . . 119.5(2)
C19 C18 H18 . . 120.3
C17 C18 H18 . . 120.3
C18 C19 C20 . . 120.3(2)
C18 C19 H19 . . 119.9
C20 C19 H19 . . 119.9
C19 C20 C21 . . 121.2(2)
C19 C20 H20 . . 119.4
C21 C20 H20 . . 119.4
C20 C21 C16 . . 118.3(2)
C20 C21 C22 . . 118.5(2)
C16 C21 C22 . . 123.25(19)
O1 C22 O2 . . 124.3(2)
O1 C22 C21 . . 117.5(2)
O2 C22 C21 . . 118.1(2)
O4 C23 O3 . . 120.9(2)
O4 C23 C24 . . 121.1(2)
O3 C23 C24 . . 118.0(2)
C29 C24 C25 . . 120.0(2)
C29 C24 C23 . . 120.5(2)
C25 C24 C23 . . 119.5(2)
C26 C25 C24 . . 119.7(2)
C26 C25 H25 . . 120.1
C24 C25 H25 . . 120.1
C27 C26 C25 . . 120.1(2)
C27 C26 H26 . . 119.9
C25 C26 H26 . . 119.9
C26 C27 C28 . . 120.9(2)
C26 C27 H27 . . 119.5
C28 C27 H27 . . 119.5
C27 C28 C29 . . 118.8(2)
C27 C28 C30 . . 121.7(2)
C29 C28 C30 . . 119.5(2)
C24 C29 C28 . . 120.5(2)
C24 C29 H29 . . 119.8
C28 C29 H29 . . 119.8
O6 C30 O5 . . 124.8(2)
O6 C30 C28 . . 119.8(2)
O5 C30 C28 . . 115.4(2)

loop_
_geom_bond_atom_site_label_1
_geom_bond_atom_site_label_2
_geom_bond_site_symmetry_2
_geom_bond_distance
Gd1 O5 4_665 2.2375(16)
Gd1 O1 . 2.3281(17)
Gd1 O2 3_656 2.3292(15)
Gd1 O3 . 2.4200(17)
Gd1 O4 . 2.5393(16)
Gd1 N2 1_556 2.5463(18)
Gd1 N1 1_556 2.566(2)
Gd1 N3 1_556 2.621(2)
N1 C1 . 1.342(3)
N1 C5 . 1.348(3)
N1 Gd1 1_554 2.566(2)
N2 C10 . 1.343(3)
N2 C6 . 1.349(3)
N2 Gd1 1_554 2.5463(18)
N3 C15 . 1.339(3)
N3 C11 . 1.347(3)
N3 Gd1 1_554 2.621(2)
O1 C22 . 1.248(3)
O2 C22 . 1.253(3)
O2 Gd1 3_656 2.3291(15)
O3 C23 . 1.268(3)
O4 C23 . 1.251(3)
O5 C30 . 1.284(3)
O5 Gd1 4_566 2.2374(16)
O6 C30 . 1.223(3)
C1 C2 . 1.380(4)
C1 H1 . 0.9300
C2 C3 . 1.365(5)
C2 H2 . 0.9300
C3 C4 . 1.374(4)
C3 H3 . 0.9300
C4 C5 . 1.382(4)
C4 H4 . 0.9300
C5 C6 . 1.482(3)
C6 C7 . 1.386(3)
C7 C8 . 1.383(3)
C7 H7 . 0.9300
C8 C9 . 1.387(3)
C8 C16 . 1.489(3)
C9 C10 . 1.389(3)
C9 H9 . 0.9300
C10 C11 . 1.484(3)
C11 C12 . 1.375(4)
C12 C13 . 1.386(4)
C12 H12 . 0.9300
C13 C14 . 1.372(5)
C13 H13 . 0.9300
C14 C15 . 1.374(4)
C14 H14 . 0.9300
C15 H15 . 0.9300
C16 C17 . 1.390(3)
C16 C21 . 1.401(3)
C17 C18 . 1.373(4)
C17 H17 . 0.9300
C18 C19 . 1.368(4)
C18 H18 . 0.9300
C19 C20 . 1.379(4)
C19 H19 . 0.9300
C20 C21 . 1.395(3)
C20 H20 . 0.9300
C21 C22 . 1.506(3)
C23 C24 . 1.505(3)
C24 C29 . 1.390(3)
C24 C25 . 1.391(4)
C25 C26 . 1.386(4)
C25 H25 . 0.9300
C26 C27 . 1.384(4)
C26 H26 . 0.9300
C27 C28 . 1.388(4)
C27 H27 . 0.9300
C28 C29 . 1.397(3)
C28 C30 . 1.509(4)
C29 H29 . 0.9300

loop_
_geom_hbond_atom_site_label_D
_geom_hbond_atom_site_label_H
_geom_hbond_atom_site_label_A
_geom_hbond_site_symmetry_A
_geom_hbond_distance_DH
_geom_hbond_distance_HA
_geom_hbond_distance_DA
_geom_hbond_angle_DHA
C14 H14 O6 2_545 0.93 2.53 3.269(4) 136.1
C1 H1 O6 4_664 0.93 2.45 3.176(3) 135.1
C14 H14 O6 2_545 0.93 2.53 3.269(4) 136.1
C1 H1 O6 4_664 0.93 2.45 3.176(3) 135.1
C1 H1 O6 4_664 0.93 2.45 3.176(3) 135.1
C14 H14 O6 2_545 0.93 2.53 3.269(4) 136.1

loop_
_geom_torsion_atom_site_label_1
_geom_torsion_atom_site_label_2
_geom_torsion_atom_site_label_3
_geom_torsion_atom_site_label_4
_geom_torsion_site_symmetry_1
_geom_torsion
C5 N1 C1 C2 . -1.2(4)
Gd1 N1 C1 C2 1_554 162.2(3)
N1 C1 C2 C3 . -2.0(5)
C1 C2 C3 C4 . 2.8(6)
C2 C3 C4 C5 . -0.6(6)
C1 N1 C5 C4 . 3.5(4)
Gd1 N1 C5 C4 1_554 -160.4(2)
C1 N1 C5 C6 . -176.8(2)
Gd1 N1 C5 C6 1_554 19.3(3)
C3 C4 C5 N1 . -2.7(5)
C3 C4 C5 C6 . 177.7(3)
C10 N2 C6 C7 . -0.3(3)
Gd1 N2 C6 C7 1_554 152.43(18)
C10 N2 C6 C5 . -178.2(2)
Gd1 N2 C6 C5 1_554 -25.5(3)
N1 C5 C6 N2 . 3.9(3)
C4 C5 C6 N2 . -176.4(3)
N1 C5 C6 C7 . -174.0(2)
C4 C5 C6 C7 . 5.7(4)
N2 C6 C7 C8 . -3.0(4)
C5 C6 C7 C8 . 174.8(2)
C6 C7 C8 C9 . 4.3(3)
C6 C7 C8 C16 . -165.0(2)
C7 C8 C9 C10 . -2.6(4)
C16 C8 C9 C10 . 166.7(2)
C6 N2 C10 C9 . 2.1(3)
Gd1 N2 C10 C9 1_554 -150.79(18)
C6 N2 C10 C11 . -179.0(2)
Gd1 N2 C10 C11 1_554 28.1(3)
C8 C9 C10 N2 . -0.7(4)
C8 C9 C10 C11 . -179.4(2)
C15 N3 C11 C12 . -2.6(4)
Gd1 N3 C11 C12 1_554 150.4(2)
C15 N3 C11 C10 . 176.8(2)
Gd1 N3 C11 C10 1_554 -30.2(3)
N2 C10 C11 N3 . 2.5(3)
C9 C10 C11 N3 . -178.6(2)
N2 C10 C11 C12 . -178.0(3)
C9 C10 C11 C12 . 0.8(4)
N3 C11 C12 C13 . 1.3(5)
C10 C11 C12 C13 . -178.1(3)
C11 C12 C13 C14 . 1.3(6)
C12 C13 C14 C15 . -2.4(6)
C11 N3 C15 C14 . 1.5(4)
Gd1 N3 C15 C14 1_554 -149.5(3)
C13 C14 C15 N3 . 1.1(6)
C7 C8 C16 C17 . 104.4(3)
C9 C8 C16 C17 . -64.6(3)
C7 C8 C16 C21 . -69.2(3)
C9 C8 C16 C21 . 121.8(3)
C21 C16 C17 C18 . 0.8(4)
C8 C16 C17 C18 . -173.3(2)
C16 C17 C18 C19 . -1.7(4)
C17 C18 C19 C20 . 0.7(5)
C18 C19 C20 C21 . 1.2(4)
C19 C20 C21 C16 . -2.1(4)
C19 C20 C21 C22 . 177.9(2)
C17 C16 C21 C20 . 1.1(3)
C8 C16 C21 C20 . 174.5(2)
C17 C16 C21 C22 . -179.0(2)
C8 C16 C21 C22 . -5.6(4)
Gd1 O2 C22 O1 3_656 -0.3(4)
Gd1 O2 C22 C21 3_656 179.79(16)
C20 C21 C22 O1 . -19.8(3)
C16 C21 C22 O1 . 160.3(2)
C20 C21 C22 O2 . 160.2(2)
C16 C21 C22 O2 . -19.8(3)
Gd1 O4 C23 O3 . -6.4(2)
Gd1 O4 C23 C24 . 170.41(19)
Gd1 O3 C23 O4 . 6.8(2)
Gd1 O3 C23 C24 . -170.15(17)
O4 C23 C24 C29 . -11.2(3)
O3 C23 C24 C29 . 165.7(2)
O4 C23 C24 C25 . 171.2(2)
O3 C23 C24 C25 . -11.9(3)
C29 C24 C25 C26 . -0.3(4)
C23 C24 C25 C26 . 177.3(2)
C24 C25 C26 C27 . -1.5(4)
C25 C26 C27 C28 . 1.7(4)
C26 C27 C28 C29 . 0.0(4)
C26 C27 C28 C30 . -178.7(2)
C25 C24 C29 C28 . 2.0(4)
C23 C24 C29 C28 . -175.6(2)
C27 C28 C29 C24 . -1.9(3)
C30 C28 C29 C24 . 176.9(2)
C27 C28 C30 O6 . -175.4(3)
C29 C28 C30 O6 . 6.0(4)
C27 C28 C30 O5 . 3.3(3)
C29 C28 C30 O5 . -175.4(2)
